data_7057313
loop_
_publ_author_name
'Effaty, F.'
'Zsombor-Pindera, J.'
'Kazakova, A.'
'Girard, B.'
'Askari, M. S.'
'Ottenwaelder, X.'

_publ_section_title
;
 Ligand and electronic effects on copper--arylnitroso self-assembly
;
_journal_issue 10
_journal_name_full 'New Journal of Chemistry'
_journal_page_first 7758
_journal_paper_doi 10.1039/C8NJ00894A
_journal_volume 42
_journal_year 2018
_chemical_absolute_configuration ad
_chemical_formula_moiety 'C30 H68 Cu2 N6, 2(F6 Sb), C4 H8 O'
_chemical_formula_sum 'C34 H76 Cu2 F12 N6 O Sb2'
_chemical_formula_weight 1183.58
_space_group_crystal_system monoclinic
_space_group_IT_number 4
_space_group_name_Hall 'P 2yb'
_space_group_name_H-M_alt 'P 1 21 1'
_symmetry_space_group_name_Hall 'P 2yb'
_symmetry_space_group_name_H-M 'P 1 21 1'
_atom_sites_solution_hydrogens mixed
_audit_creation_method SHELXL-2016/6
_audit_update_record
;
2018-02-08 deposited with the CCDC.
2018-03-27 downloaded from the CCDC.
;
_cell_angle_alpha 90
_cell_angle_beta 101.0220(10)
_cell_angle_gamma 90
_cell_formula_units_Z 2
_cell_length_a 14.7346(3)
_cell_length_b 10.1121(2)
_cell_length_c 17.0163(4)
_cell_measurement_reflns_used 9308
_cell_measurement_temperature 150(2)
_cell_measurement_theta_max 68.34
_cell_measurement_theta_min 3.06
_cell_volume 2488.62(9)
_computing_cell_refinement 'Bruker SAINT'
_computing_data_collection 'Bruker APEX2'
_computing_data_reduction 'Bruker SAINT'
_computing_molecular_graphics 'Bruker SHELXTL'
_computing_publication_material 'Bruker SHELXTL'
_computing_structure_refinement 'SHELXL-2016/6 (Sheldrick, 2016)'
_computing_structure_solution 'SHELXT 2014/5 (Sheldrick, 2014)'
_diffrn_ambient_temperature 150(2)
_diffrn_measured_fraction_theta_full 0.981
_diffrn_measured_fraction_theta_max 0.977
_diffrn_measurement_device_type 'Bruker APEX-II CCD'
_diffrn_measurement_method '\f and \w scans'
_diffrn_radiation_type CuK\a
_diffrn_radiation_wavelength 1.54178
_diffrn_reflns_av_R_equivalents 0.0492
_diffrn_reflns_av_unetI/netI 0.0579
_diffrn_reflns_Laue_measured_fraction_full 0.981
_diffrn_reflns_Laue_measured_fraction_max 0.977
_diffrn_reflns_limit_h_max 17
_diffrn_reflns_limit_h_min -17
_diffrn_reflns_limit_k_max 12
_diffrn_reflns_limit_k_min -12
_diffrn_reflns_limit_l_max 20
_diffrn_reflns_limit_l_min -20
_diffrn_reflns_number 34981
_diffrn_reflns_point_group_measured_fraction_full 0.980
_diffrn_reflns_point_group_measured_fraction_max 0.976
_diffrn_reflns_theta_full 67.679
_diffrn_reflns_theta_max 68.541
_diffrn_reflns_theta_min 2.645
_exptl_absorpt_coefficient_mu 10.155
_exptl_absorpt_correction_T_max 0.7531
_exptl_absorpt_correction_T_min 0.4298
_exptl_absorpt_correction_type multi-scan
_exptl_absorpt_process_details 'SADABS-2016/2 - Bruker AXS'
_exptl_crystal_colour red
_exptl_crystal_density_diffrn 1.579
_exptl_crystal_description needle
_exptl_crystal_F_000 1196
_exptl_crystal_size_max 0.364
_exptl_crystal_size_mid 0.063
_exptl_crystal_size_min 0.055
_refine_diff_density_max 0.398
_refine_diff_density_min -0.586
_refine_diff_density_rms 0.069
_refine_ls_abs_structure_details
; 
 Refined as an inversion twin. 
;
_refine_ls_abs_structure_Flack 0.010(5)
_refine_ls_extinction_method none
_refine_ls_goodness_of_fit_ref 0.981
_refine_ls_hydrogen_treatment mixed
_refine_ls_matrix_type full
_refine_ls_number_parameters 549
_refine_ls_number_reflns 8642
_refine_ls_number_restraints 1
_refine_ls_restrained_S_all 0.981
_refine_ls_R_factor_all 0.0309
_refine_ls_R_factor_gt 0.0272
_refine_ls_shift/su_max 0.000
_refine_ls_shift/su_mean 0.000
_refine_ls_structure_factor_coef Fsqd
_refine_ls_weighting_details 'w=1/[\s^2^(Fo^2^)] where P=(Fo^2^+2Fc^2^)/3'
_refine_ls_weighting_scheme calc
_refine_ls_wR_factor_gt 0.0536
_refine_ls_wR_factor_ref 0.0548
_reflns_Friedel_coverage 0.883
_reflns_Friedel_fraction_full 0.979
_reflns_Friedel_fraction_max 0.975
_reflns_number_gt 8062
_reflns_number_total 8642
_reflns_threshold_expression 'I > 2\s(I)'
_cod_data_source_file c8nj00894a2.cif
_cod_data_source_block cu_Farshid5_0m
_cod_depositor_comments 'Adding full bibliography for 7057309--7057316.cif.'
_cod_database_code 7057313
_publcif_datablock.id {238e1d31-6b96-41f2-8e28-c9ca3fd02977}

_shelx_shelxl_version_number 2016/6
_shelx_space_group_comment
; 
The symmetry employed for this shelxl refinement is uniquely defined 
by the following loop, which should always be used as a source of 
symmetry information in preference to the above space-group names. 
They are only intended as comments. 
;
_shelx_estimated_absorpt_t_min 0.119
_shelx_estimated_absorpt_t_max 0.605

loop_
_space_group_symop_operation_xyz
'x, y, z'
'-x, y+1/2, -z'

loop_
_atom_site_label
_atom_site_type_symbol
_atom_site_fract_x
_atom_site_fract_y
_atom_site_fract_z
_atom_site_U_iso_or_equiv
_atom_site_adp_type
_atom_site_occupancy
_atom_site_site_symmetry_order
_atom_site_calc_flag
_atom_site_refinement_flags_posn
_atom_site_refinement_flags_adp
Sb1 Sb 0.27398(2) 0.61082(4) -0.01201(2) 0.02840(9) Uani 1 1 d . .
Sb2 Sb 0.82897(2) 0.55253(4) 0.59979(2) 0.02510(8) Uani 1 1 d . .
Cu1 Cu 0.40311(4) 0.37829(7) 0.27917(4) 0.01855(15) Uani 1 1 d . .
Cu2 Cu 0.76030(4) 0.63238(7) 0.28654(4) 0.02160(16) Uani 1 1 d . .
F1 F 0.3388(2) 0.6540(5) 0.0911(2) 0.0554(12) Uani 1 1 d . .
F2 F 0.3351(4) 0.4519(5) -0.0001(3) 0.0895(16) Uani 1 1 d . .
F3 F 0.2142(4) 0.7734(6) -0.0179(3) 0.0929(18) Uani 1 1 d . .
F4 F 0.3668(3) 0.6867(6) -0.0555(3) 0.0873(17) Uani 1 1 d . .
F5 F 0.2093(3) 0.5633(5) -0.1124(2) 0.0697(13) Uani 1 1 d . .
F6 F 0.1829(3) 0.5392(6) 0.0369(2) 0.0808(16) Uani 1 1 d . .
F7 F 0.9345(2) 0.6048(5) 0.5626(2) 0.0577(10) Uani 1 1 d . .
F8 F 0.8533(3) 0.3761(4) 0.5847(3) 0.0680(12) Uani 1 1 d . .
F9 F 0.8935(3) 0.5472(6) 0.7047(2) 0.0700(12) Uani 1 1 d . .
F10 F 0.7631(2) 0.5620(4) 0.49381(16) 0.0396(8) Uani 1 1 d . .
F11 F 0.7987(3) 0.7296(4) 0.6119(3) 0.0573(10) Uani 1 1 d . .
F12 F 0.7203(2) 0.5057(4) 0.6346(2) 0.0536(11) Uani 1 1 d . .
O1 O 0.9544(3) 0.6791(5) 0.1517(2) 0.0405(10) Uani 1 1 d . .
N1 N 0.5204(2) 0.4093(4) 0.3458(2) 0.0183(8) Uani 1 1 d . .
N2 N 0.6433(2) 0.5919(4) 0.2219(2) 0.0218(9) Uani 1 1 d . .
N3 N 0.8904(2) 0.5524(5) 0.2931(2) 0.0220(8) Uani 1 1 d . .
H3N H 0.900(3) 0.582(6) 0.248(3) 0.027(14) Uiso 1 1 d . .
N4 N 0.8216(3) 0.7634(5) 0.3722(3) 0.0243(9) Uani 1 1 d . .
H4N H 0.822(4) 0.728(6) 0.413(4) 0.033(18) Uiso 1 1 d . .
N5 N 0.3316(3) 0.2188(4) 0.2229(2) 0.0207(9) Uani 1 1 d . .
H5N H 0.313(4) 0.176(6) 0.261(3) 0.021(14) Uiso 1 1 d . .
N6 N 0.2907(3) 0.4928(4) 0.2340(3) 0.0203(9) Uani 1 1 d . .
H6N H 0.307(4) 0.516(6) 0.195(4) 0.032(17) Uiso 1 1 d . .
C1 C 0.5875(3) 0.4755(5) 0.3255(3) 0.0225(11) Uani 1 1 d . .
H1 H 0.641793 0.489556 0.362473 0.027 Uiso 1 1 calc R U
C2 C 0.5779(3) 0.5275(5) 0.2451(3) 0.0227(11) Uani 1 1 d . .
H2 H 0.522711 0.513912 0.209083 0.027 Uiso 1 1 calc R U
C3 C 0.9513(3) 0.6221(6) 0.3592(3) 0.0288(11) Uani 1 1 d . .
H5 H 1.014368 0.620659 0.350266 0.035 Uiso 1 1 calc R U
H4 H 0.949999 0.577156 0.409310 0.035 Uiso 1 1 calc R U
C4 C 0.9200(3) 0.7636(6) 0.3643(3) 0.0309(13) Uani 1 1 d . .
H6 H 0.957311 0.806887 0.410271 0.037 Uiso 1 1 calc R U
H7 H 0.927156 0.811586 0.316506 0.037 Uiso 1 1 calc R U
C5 C 0.7800(4) 0.8972(6) 0.3801(3) 0.0309(12) Uani 1 1 d . .
C6 C 0.6823(4) 0.8696(7) 0.3939(4) 0.0480(17) Uani 1 1 d . .
H9 H 0.647581 0.825048 0.347991 0.072 Uiso 1 1 calc R U
H11 H 0.652562 0.951603 0.401859 0.072 Uiso 1 1 calc R U
H10 H 0.685492 0.814772 0.440360 0.072 Uiso 1 1 calc R U
C7 C 0.7741(5) 0.9732(6) 0.3020(4) 0.0432(15) Uani 1 1 d . .
H14 H 0.835284 0.989107 0.292461 0.065 Uiso 1 1 calc R U
H13 H 0.743423 1.056137 0.305625 0.065 Uiso 1 1 calc R U
H12 H 0.739800 0.922269 0.258663 0.065 Uiso 1 1 calc R U
C8 C 0.8339(5) 0.9752(6) 0.4507(4) 0.0457(16) Uani 1 1 d . .
H15 H 0.839122 0.923567 0.498704 0.069 Uiso 1 1 calc R U
H16 H 0.802028 1.056204 0.456776 0.069 Uiso 1 1 calc R U
H17 H 0.894575 0.994778 0.440987 0.069 Uiso 1 1 calc R U
C9 C 0.9005(3) 0.4050(5) 0.2924(3) 0.0263(11) Uani 1 1 d . .
C10 C 1.0008(4) 0.3662(7) 0.2919(4) 0.0481(16) Uani 1 1 d . .
H20 H 1.022225 0.412837 0.249837 0.072 Uiso 1 1 calc R U
H22 H 1.004303 0.272708 0.283218 0.072 Uiso 1 1 calc R U
H21 H 1.038863 0.388761 0.342497 0.072 Uiso 1 1 calc R U
C11 C 0.8697(5) 0.3470(7) 0.3653(4) 0.0474(16) Uani 1 1 d . .
H23 H 0.909557 0.378171 0.413013 0.071 Uiso 1 1 calc R U
H25 H 0.872715 0.252210 0.363280 0.071 Uiso 1 1 calc R U
H24 H 0.807276 0.373772 0.365693 0.071 Uiso 1 1 calc R U
C12 C 0.8393(5) 0.3545(7) 0.2167(4) 0.0507(17) Uani 1 1 d . .
H26 H 0.776283 0.378694 0.216739 0.076 Uiso 1 1 calc R U
H27 H 0.844130 0.259940 0.214480 0.076 Uiso 1 1 calc R U
H28 H 0.858567 0.392769 0.170976 0.076 Uiso 1 1 calc R U
C13 C 0.6248(3) 0.6397(6) 0.1364(3) 0.0261(12) Uani 1 1 d . .
C14 C 0.5801(4) 0.5318(7) 0.0795(3) 0.0411(15) Uani 1 1 d . .
H29 H 0.617466 0.453410 0.087703 0.062 Uiso 1 1 calc R U
H31 H 0.575066 0.561351 0.025238 0.062 Uiso 1 1 calc R U
H30 H 0.519633 0.512672 0.089756 0.062 Uiso 1 1 calc R U
C15 C 0.5631(4) 0.7618(6) 0.1317(4) 0.0356(14) Uani 1 1 d . .
H33 H 0.505346 0.738100 0.146085 0.053 Uiso 1 1 calc R U
H34 H 0.552029 0.796126 0.078155 0.053 Uiso 1 1 calc R U
H32 H 0.593218 0.828004 0.168058 0.053 Uiso 1 1 calc R U
C16 C 0.7176(3) 0.6775(7) 0.1156(3) 0.0379(15) Uani 1 1 d . .
H35 H 0.748630 0.739268 0.154529 0.057 Uiso 1 1 calc R U
H36 H 0.707595 0.717264 0.063474 0.057 Uiso 1 1 calc R U
H37 H 0.754992 0.599692 0.115852 0.057 Uiso 1 1 calc R U
C17 C 0.5337(3) 0.3580(5) 0.4301(3) 0.0201(10) Uani 1 1 d . .
C18 C 0.6200(3) 0.2731(6) 0.4495(3) 0.0280(11) Uani 1 1 d . .
H38 H 0.618995 0.208037 0.408226 0.042 Uiso 1 1 calc R U
H40 H 0.621953 0.229659 0.499908 0.042 Uiso 1 1 calc R U
H39 H 0.673786 0.327964 0.452508 0.042 Uiso 1 1 calc R U
C19 C 0.5392(4) 0.4756(6) 0.4865(3) 0.0297(12) Uani 1 1 d . .
H41 H 0.592843 0.527547 0.482989 0.044 Uiso 1 1 calc R U
H42 H 0.543539 0.444598 0.540413 0.044 Uiso 1 1 calc R U
H43 H 0.484738 0.529021 0.471747 0.044 Uiso 1 1 calc R U
C20 C 0.4481(3) 0.2770(5) 0.4371(3) 0.0248(11) Uani 1 1 d . .
H46 H 0.393620 0.329164 0.419233 0.037 Uiso 1 1 calc R U
H45 H 0.451062 0.251804 0.491913 0.037 Uiso 1 1 calc R U
H44 H 0.445820 0.199104 0.404518 0.037 Uiso 1 1 calc R U
C21 C 0.2506(3) 0.2790(5) 0.1696(3) 0.0245(11) Uani 1 1 d . .
H49 H 0.201985 0.213560 0.156101 0.029 Uiso 1 1 calc R U
H48 H 0.268287 0.308157 0.120292 0.029 Uiso 1 1 calc R U
C22 C 0.2152(3) 0.3959(5) 0.2109(3) 0.0220(11) Uani 1 1 d . .
H50 H 0.163881 0.437065 0.175061 0.026 Uiso 1 1 calc R U
H51 H 0.193379 0.365910 0.258160 0.026 Uiso 1 1 calc R U
C23 C 0.2691(3) 0.6121(6) 0.2801(3) 0.0225(10) Uani 1 1 d . .
C24 C 0.1859(4) 0.6871(6) 0.2332(3) 0.0336(13) Uani 1 1 d . .
H53 H 0.197335 0.709519 0.181155 0.050 Uiso 1 1 calc R U
H54 H 0.176295 0.766568 0.261448 0.050 Uiso 1 1 calc R U
H55 H 0.131738 0.632456 0.227583 0.050 Uiso 1 1 calc R U
C25 C 0.2497(3) 0.5694(6) 0.3613(3) 0.0286(12) Uani 1 1 d . .
H57 H 0.199313 0.507545 0.353559 0.043 Uiso 1 1 calc R U
H56 H 0.233650 0.645456 0.389562 0.043 Uiso 1 1 calc R U
H58 H 0.303828 0.528337 0.391928 0.043 Uiso 1 1 calc R U
C26 C 0.3542(4) 0.6998(6) 0.2922(3) 0.0303(12) Uani 1 1 d . .
H59 H 0.406070 0.652477 0.321963 0.045 Uiso 1 1 calc R U
H61 H 0.343245 0.777751 0.321264 0.045 Uiso 1 1 calc R U
H60 H 0.367161 0.724819 0.241052 0.045 Uiso 1 1 calc R U
C27 C 0.3858(3) 0.1213(6) 0.1837(3) 0.0264(11) Uani 1 1 d . .
C28 C 0.4414(4) 0.1964(6) 0.1312(3) 0.0374(14) Uani 1 1 d . .
H63 H 0.399955 0.237738 0.087726 0.056 Uiso 1 1 calc R U
H65 H 0.481014 0.135942 0.110177 0.056 Uiso 1 1 calc R U
H64 H 0.478335 0.262900 0.162556 0.056 Uiso 1 1 calc R U
C29 C 0.3221(4) 0.0194(6) 0.1344(4) 0.0411(15) Uani 1 1 d . .
H68 H 0.282442 -0.018949 0.166854 0.062 Uiso 1 1 calc R U
H66 H 0.358820 -0.048747 0.116571 0.062 Uiso 1 1 calc R U
H67 H 0.285255 0.062048 0.088802 0.062 Uiso 1 1 calc R U
C30 C 0.4518(4) 0.0521(7) 0.2509(3) 0.0365(12) Uani 1 1 d . .
H71 H 0.491637 0.116356 0.281571 0.055 Uiso 1 1 calc R U
H69 H 0.488469 -0.010886 0.228485 0.055 Uiso 1 1 calc R U
H70 H 0.416980 0.007172 0.285064 0.055 Uiso 1 1 calc R U
C31 C 0.9609(4) 0.6221(9) 0.0757(3) 0.0563(19) Uani 1 1 d . .
H73 H 0.911036 0.559786 0.058552 0.068 Uiso 1 1 calc R U
H75 H 1.019451 0.576516 0.078818 0.068 Uiso 1 1 calc R U
C32 C 0.9539(6) 0.7379(11) 0.0185(4) 0.073(3) Uani 1 1 d . .
H76 H 0.987428 0.720775 -0.024268 0.088 Uiso 1 1 calc R U
H80 H 0.889898 0.757582 -0.004664 0.088 Uiso 1 1 calc R U
C33 C 0.9975(5) 0.8487(9) 0.0714(5) 0.065(2) Uani 1 1 d . .
H74 H 0.975674 0.934245 0.049752 0.078 Uiso 1 1 calc R U
H77 H 1.064395 0.846018 0.078814 0.078 Uiso 1 1 calc R U
C34 C 0.9650(4) 0.8199(7) 0.1484(4) 0.0471(16) Uani 1 1 d . .
H79 H 1.010086 0.850625 0.193939 0.056 Uiso 1 1 calc R U
H78 H 0.906569 0.863791 0.148949 0.056 Uiso 1 1 calc R U

loop_
_atom_site_aniso_label
_atom_site_aniso_U_11
_atom_site_aniso_U_22
_atom_site_aniso_U_33
_atom_site_aniso_U_23
_atom_site_aniso_U_13
_atom_site_aniso_U_12
Sb1 0.02935(16) 0.03213(19) 0.02389(16) 0.00253(16) 0.00553(13) -0.00220(15)
Sb2 0.02272(15) 0.02830(17) 0.02401(16) 0.00161(16) 0.00377(12) -0.00350(14)
Cu1 0.0142(3) 0.0232(4) 0.0177(3) -0.0007(3) 0.0017(3) -0.0018(3)
Cu2 0.0146(3) 0.0252(4) 0.0247(3) 0.0030(3) 0.0029(3) -0.0020(3)
F1 0.048(2) 0.082(3) 0.0336(18) -0.005(2) 0.0014(16) -0.019(2)
F2 0.118(4) 0.055(3) 0.092(4) -0.006(3) 0.010(3) 0.036(3)
F3 0.117(4) 0.074(4) 0.080(3) -0.002(3) 0.002(3) 0.046(3)
F4 0.081(3) 0.123(5) 0.070(3) 0.011(3) 0.045(3) -0.040(3)
F5 0.100(3) 0.068(3) 0.0319(18) 0.002(2) -0.0111(19) -0.025(3)
F6 0.051(2) 0.134(5) 0.058(2) 0.015(3) 0.0100(19) -0.043(3)
F7 0.0319(16) 0.081(3) 0.064(2) -0.001(2) 0.0203(16) -0.018(2)
F8 0.072(3) 0.039(2) 0.091(3) 0.003(2) 0.009(2) 0.003(2)
F9 0.071(3) 0.089(3) 0.0381(19) 0.020(3) -0.0191(18) -0.021(3)
F10 0.0424(16) 0.051(2) 0.0244(14) 0.0016(17) 0.0026(13) -0.0153(17)
F11 0.062(2) 0.041(2) 0.065(3) -0.014(2) 0.001(2) 0.0023(19)
F12 0.0387(18) 0.085(3) 0.0398(19) 0.011(2) 0.0142(15) -0.0153(19)
O1 0.036(2) 0.054(3) 0.032(2) 0.006(2) 0.0113(17) 0.003(2)
N1 0.0181(18) 0.016(2) 0.021(2) -0.0009(17) 0.0045(15) 0.0010(15)
N2 0.0184(17) 0.024(2) 0.0228(19) 0.0044(19) 0.0044(15) 0.0015(16)
N3 0.0190(18) 0.026(2) 0.0204(19) 0.000(2) 0.0030(15) -0.0004(19)
N4 0.025(2) 0.025(2) 0.026(2) 0.001(2) 0.0119(18) -0.0019(18)
N5 0.024(2) 0.020(2) 0.018(2) -0.0001(19) 0.0047(17) -0.0009(17)
N6 0.0190(19) 0.022(2) 0.020(2) -0.002(2) 0.0049(17) -0.0016(17)
C1 0.014(2) 0.026(3) 0.026(3) 0.003(2) 0.0019(19) -0.002(2)
C2 0.015(2) 0.028(3) 0.025(2) 0.001(2) 0.0013(18) -0.0015(19)
C3 0.018(2) 0.036(3) 0.032(3) -0.006(3) 0.0023(19) 0.000(2)
C4 0.023(3) 0.033(3) 0.038(3) -0.007(3) 0.007(2) -0.011(2)
C5 0.040(3) 0.022(3) 0.034(3) 0.002(3) 0.016(2) 0.002(2)
C6 0.048(4) 0.033(3) 0.071(5) -0.001(3) 0.032(3) 0.011(3)
C7 0.057(4) 0.029(3) 0.043(4) 0.005(3) 0.009(3) 0.002(3)
C8 0.072(4) 0.032(3) 0.035(3) -0.009(3) 0.017(3) -0.002(3)
C9 0.023(2) 0.025(3) 0.030(3) -0.002(2) 0.005(2) 0.005(2)
C10 0.034(3) 0.042(4) 0.071(5) 0.005(4) 0.016(3) 0.013(3)
C11 0.055(4) 0.035(4) 0.057(4) 0.008(3) 0.025(3) -0.002(3)
C12 0.060(4) 0.031(3) 0.054(4) -0.013(3) -0.008(3) 0.008(3)
C13 0.018(2) 0.039(3) 0.021(2) 0.010(2) 0.0023(18) 0.001(2)
C14 0.050(3) 0.047(4) 0.025(3) 0.005(3) 0.004(2) -0.008(3)
C15 0.029(3) 0.038(3) 0.040(3) 0.014(3) 0.007(2) 0.007(2)
C16 0.024(3) 0.061(4) 0.030(3) 0.016(3) 0.008(2) -0.001(3)
C17 0.022(2) 0.022(3) 0.016(2) 0.002(2) 0.0027(18) 0.003(2)
C18 0.026(3) 0.029(3) 0.027(3) 0.004(2) 0.001(2) 0.006(2)
C19 0.031(3) 0.031(3) 0.027(3) -0.007(3) 0.006(2) -0.003(2)
C20 0.026(2) 0.026(3) 0.024(3) 0.002(2) 0.008(2) -0.001(2)
C21 0.025(2) 0.026(3) 0.021(2) -0.003(2) -0.001(2) -0.003(2)
C22 0.016(2) 0.027(3) 0.022(2) -0.001(2) 0.0000(18) -0.001(2)
C23 0.023(2) 0.021(2) 0.023(2) -0.002(2) 0.0031(18) 0.005(2)
C24 0.032(3) 0.035(3) 0.032(3) -0.001(3) 0.003(2) 0.015(3)
C25 0.029(2) 0.031(3) 0.026(2) -0.005(2) 0.006(2) 0.002(2)
C26 0.029(3) 0.026(3) 0.035(3) -0.004(3) 0.006(2) -0.001(2)
C27 0.030(2) 0.024(3) 0.025(2) -0.005(2) 0.006(2) 0.001(2)
C28 0.043(3) 0.041(4) 0.033(3) -0.012(3) 0.021(3) -0.004(3)
C29 0.050(3) 0.027(3) 0.045(3) -0.015(3) 0.005(3) -0.003(3)
C30 0.041(3) 0.029(3) 0.038(3) -0.007(3) 0.004(2) 0.008(3)
C31 0.041(3) 0.095(6) 0.034(3) -0.006(4) 0.010(3) 0.011(4)
C32 0.065(5) 0.123(8) 0.033(4) 0.019(5) 0.012(4) 0.029(5)
C33 0.048(4) 0.085(6) 0.067(5) 0.044(5) 0.023(4) 0.019(4)
C34 0.032(3) 0.059(4) 0.053(4) 0.016(4) 0.014(3) 0.009(3)

loop_
_atom_type_symbol
_atom_type_description
_atom_type_scat_dispersion_real
_atom_type_scat_dispersion_imag
_atom_type_scat_source
C C 0.0181 0.0091 'International Tables Vol C Tables 4.2.6.8 and 6.1.1.4'
H H 0.0000 0.0000 'International Tables Vol C Tables 4.2.6.8 and 6.1.1.4'
N N 0.0311 0.0180 'International Tables Vol C Tables 4.2.6.8 and 6.1.1.4'
O O 0.0492 0.0322 'International Tables Vol C Tables 4.2.6.8 and 6.1.1.4'
F F 0.0727 0.0534 'International Tables Vol C Tables 4.2.6.8 and 6.1.1.4'
Cu Cu -1.9646 0.5888 'International Tables Vol C Tables 4.2.6.8 and 6.1.1.4'
Sb Sb -0.0562 5.8946 'International Tables Vol C Tables 4.2.6.8 and 6.1.1.4'

loop_
_geom_angle_atom_site_label_1
_geom_angle_atom_site_label_2
_geom_angle_atom_site_label_3
_geom_angle
F2 Sb1 F4 91.3(3)
F2 Sb1 F5 91.7(2)
F4 Sb1 F5 91.6(2)
F2 Sb1 F6 89.4(3)
F4 Sb1 F6 176.9(2)
F5 Sb1 F6 91.37(19)
F2 Sb1 F3 176.8(2)
F4 Sb1 F3 89.5(3)
F5 Sb1 F3 91.4(2)
F6 Sb1 F3 89.6(3)
F2 Sb1 F1 87.1(2)
F4 Sb1 F1 89.70(19)
F5 Sb1 F1 178.3(2)
F6 Sb1 F1 87.36(17)
F3 Sb1 F1 89.8(2)
F8 Sb2 F9 91.6(2)
F8 Sb2 F7 91.7(2)
F9 Sb2 F7 91.54(18)
F8 Sb2 F11 177.2(2)
F9 Sb2 F11 90.6(2)
F7 Sb2 F11 89.9(2)
F8 Sb2 F12 90.0(2)
F9 Sb2 F12 90.02(17)
F7 Sb2 F12 177.6(2)
F11 Sb2 F12 88.35(19)
F8 Sb2 F10 89.7(2)
F9 Sb2 F10 178.7(2)
F7 Sb2 F10 88.36(15)
F11 Sb2 F10 88.09(18)
F12 Sb2 F10 90.03(14)
N1 Cu1 N6 135.09(17)
N1 Cu1 N5 137.00(17)
N6 Cu1 N5 87.90(17)
N2 Cu2 N4 141.04(17)
N2 Cu2 N3 132.56(17)
N4 Cu2 N3 86.36(17)
C34 O1 C31 109.7(5)
C1 N1 C17 117.8(4)
C1 N1 Cu1 125.4(3)
C17 N1 Cu1 116.7(3)
C2 N2 C13 116.8(4)
C2 N2 Cu2 125.5(3)
C13 N2 Cu2 117.6(3)
C3 N3 C9 115.7(4)
C3 N3 Cu2 106.1(3)
C9 N3 Cu2 118.8(3)
C3 N3 H3N 110(4)
C9 N3 H3N 107(4)
Cu2 N3 H3N 97(3)
C4 N4 C5 115.5(4)
C4 N4 Cu2 104.0(3)
C5 N4 Cu2 121.0(4)
C4 N4 H4N 104(4)
C5 N4 H4N 105(5)
Cu2 N4 H4N 105(5)
C21 N5 C27 115.4(4)
C21 N5 Cu1 104.1(3)
C27 N5 Cu1 116.9(3)
C21 N5 H5N 109(3)
C27 N5 H5N 106(4)
Cu1 N5 H5N 105(4)
C22 N6 C23 116.5(4)
C22 N6 Cu1 103.8(3)
C23 N6 Cu1 119.6(3)
C22 N6 H6N 108(4)
C23 N6 H6N 109(5)
Cu1 N6 H6N 97(4)
N1 C1 C2 120.0(4)
N1 C1 H1 120.0
C2 C1 H1 120.0
N2 C2 C1 122.0(4)
N2 C2 H2 119.0
C1 C2 H2 119.0
N3 C3 C4 110.4(4)
N3 C3 H5 109.6
C4 C3 H5 109.6
N3 C3 H4 109.6
C4 C3 H4 109.6
H5 C3 H4 108.1
N4 C4 C3 108.6(4)
N4 C4 H6 110.0
C3 C4 H6 110.0
N4 C4 H7 110.0
C3 C4 H7 110.0
H6 C4 H7 108.4
N4 C5 C7 109.4(4)
N4 C5 C6 105.2(4)
C7 C5 C6 109.1(5)
N4 C5 C8 112.1(5)
C7 C5 C8 111.1(5)
C6 C5 C8 109.8(5)
C5 C6 H9 109.5
C5 C6 H11 109.5
H9 C6 H11 109.5
C5 C6 H10 109.5
H9 C6 H10 109.5
H11 C6 H10 109.5
C5 C7 H14 109.5
C5 C7 H13 109.5
H14 C7 H13 109.5
C5 C7 H12 109.5
H14 C7 H12 109.5
H13 C7 H12 109.5
C5 C8 H15 109.5
C5 C8 H16 109.5
H15 C8 H16 109.5
C5 C8 H17 109.5
H15 C8 H17 109.5
H16 C8 H17 109.5
N3 C9 C12 107.4(4)
N3 C9 C11 109.4(4)
C12 C9 C11 110.0(5)
N3 C9 C10 110.7(4)
C12 C9 C10 109.2(5)
C11 C9 C10 110.2(5)
C9 C10 H20 109.5
C9 C10 H22 109.5
H20 C10 H22 109.5
C9 C10 H21 109.5
H20 C10 H21 109.5
H22 C10 H21 109.5
C9 C11 H23 109.5
C9 C11 H25 109.5
H23 C11 H25 109.5
C9 C11 H24 109.5
H23 C11 H24 109.5
H25 C11 H24 109.5
C9 C12 H26 109.5
C9 C12 H27 109.5
H26 C12 H27 109.5
C9 C12 H28 109.5
H26 C12 H28 109.5
H27 C12 H28 109.5
N2 C13 C14 111.1(4)
N2 C13 C16 107.5(4)
C14 C13 C16 109.3(5)
N2 C13 C15 107.8(4)
C14 C13 C15 111.4(5)
C16 C13 C15 109.7(5)
C13 C14 H29 109.5
C13 C14 H31 109.5
H29 C14 H31 109.5
C13 C14 H30 109.5
H29 C14 H30 109.5
H31 C14 H30 109.5
C13 C15 H33 109.5
C13 C15 H34 109.5
H33 C15 H34 109.5
C13 C15 H32 109.5
H33 C15 H32 109.5
H34 C15 H32 109.5
C13 C16 H35 109.5
C13 C16 H36 109.5
H35 C16 H36 109.5
C13 C16 H37 109.5
H35 C16 H37 109.5
H36 C16 H37 109.5
N1 C17 C18 110.7(4)
N1 C17 C19 108.3(4)
C18 C17 C19 111.3(4)
N1 C17 C20 107.5(4)
C18 C17 C20 110.5(4)
C19 C17 C20 108.4(4)
C17 C18 H38 109.5
C17 C18 H40 109.5
H38 C18 H40 109.5
C17 C18 H39 109.5
H38 C18 H39 109.5
H40 C18 H39 109.5
C17 C19 H41 109.5
C17 C19 H42 109.5
H41 C19 H42 109.5
C17 C19 H43 109.5
H41 C19 H43 109.5
H42 C19 H43 109.5
C17 C20 H46 109.5
C17 C20 H45 109.5
H46 C20 H45 109.5
C17 C20 H44 109.5
H46 C20 H44 109.5
H45 C20 H44 109.5
N5 C21 C22 110.0(4)
N5 C21 H49 109.7
C22 C21 H49 109.7
N5 C21 H48 109.7
C22 C21 H48 109.7
H49 C21 H48 108.2
N6 C22 C21 109.4(4)
N6 C22 H50 109.8
C21 C22 H50 109.8
N6 C22 H51 109.8
C21 C22 H51 109.8
H50 C22 H51 108.3
N6 C23 C26 106.7(4)
N6 C23 C25 109.9(4)
C26 C23 C25 109.6(4)
N6 C23 C24 110.7(4)
C26 C23 C24 109.8(5)
C25 C23 C24 110.0(4)
C23 C24 H53 109.5
C23 C24 H54 109.5
H53 C24 H54 109.5
C23 C24 H55 109.5
H53 C24 H55 109.5
H54 C24 H55 109.5
C23 C25 H57 109.5
C23 C25 H56 109.5
H57 C25 H56 109.5
C23 C25 H58 109.5
H57 C25 H58 109.5
H56 C25 H58 109.5
C23 C26 H59 109.5
C23 C26 H61 109.5
H59 C26 H61 109.5
C23 C26 H60 109.5
H59 C26 H60 109.5
H61 C26 H60 109.5
N5 C27 C30 106.5(4)
N5 C27 C28 108.9(4)
C30 C27 C28 109.3(4)
N5 C27 C29 111.3(4)
C30 C27 C29 109.8(5)
C28 C27 C29 110.8(4)
C27 C28 H63 109.5
C27 C28 H65 109.5
H63 C28 H65 109.5
C27 C28 H64 109.5
H63 C28 H64 109.5
H65 C28 H64 109.5
C27 C29 H68 109.5
C27 C29 H66 109.5
H68 C29 H66 109.5
C27 C29 H67 109.5
H68 C29 H67 109.5
H66 C29 H67 109.5
C27 C30 H71 109.5
C27 C30 H69 109.5
H71 C30 H69 109.5
C27 C30 H70 109.5
H71 C30 H70 109.5
H69 C30 H70 109.5
O1 C31 C32 105.1(7)
O1 C31 H73 110.7
C32 C31 H73 110.7
O1 C31 H75 110.7
C32 C31 H75 110.7
H73 C31 H75 108.8
C33 C32 C31 102.9(6)
C33 C32 H76 111.2
C31 C32 H76 111.2
C33 C32 H80 111.2
C31 C32 H80 111.2
H76 C32 H80 109.1
C32 C33 C34 101.9(6)
C32 C33 H74 111.4
C34 C33 H74 111.4
C32 C33 H77 111.4
C34 C33 H77 111.4
H74 C33 H77 109.3
O1 C34 C33 106.3(6)
O1 C34 H79 110.5
C33 C34 H79 110.5
O1 C34 H78 110.5
C33 C34 H78 110.5
H79 C34 H78 108.7

loop_
_geom_bond_atom_site_label_1
_geom_bond_atom_site_label_2
_geom_bond_distance
Sb1 F2 1.835(5)
Sb1 F4 1.842(4)
Sb1 F5 1.854(4)
Sb1 F6 1.857(4)
Sb1 F3 1.859(5)
Sb1 F1 1.882(3)
Sb2 F8 1.847(4)
Sb2 F9 1.856(4)
Sb2 F7 1.864(3)
Sb2 F11 1.866(4)
Sb2 F12 1.872(3)
Sb2 F10 1.880(3)
Cu1 N1 1.903(4)
Cu1 N6 2.047(4)
Cu1 N5 2.059(4)
Cu2 N2 1.904(4)
Cu2 N4 2.047(5)
Cu2 N3 2.064(4)
O1 C34 1.435(8)
O1 C31 1.436(7)
N1 C1 1.294(6)
N1 C17 1.502(6)
N2 C2 1.285(6)
N2 C13 1.509(6)
N3 C3 1.476(6)
N3 C9 1.498(7)
N3 H3N 0.87(5)
N4 C4 1.482(6)
N4 C5 1.502(7)
N4 H4N 0.78(6)
N5 C21 1.485(6)
N5 C27 1.503(6)
N5 H5N 0.87(6)
N6 C22 1.479(6)
N6 C23 1.506(6)
N6 H6N 0.79(6)
C1 C2 1.447(7)
C1 H1 0.9300
C2 H2 0.9300
C3 C4 1.511(8)
C3 H5 0.9700
C3 H4 0.9700
C4 H6 0.9700
C4 H7 0.9700
C5 C7 1.524(8)
C5 C6 1.526(7)
C5 C8 1.527(9)
C6 H9 0.9600
C6 H11 0.9600
C6 H10 0.9600
C7 H14 0.9600
C7 H13 0.9600
C7 H12 0.9600
C8 H15 0.9600
C8 H16 0.9600
C8 H17 0.9600
C9 C12 1.513(8)
C9 C11 1.518(8)
C9 C10 1.530(7)
C10 H20 0.9600
C10 H22 0.9600
C10 H21 0.9600
C11 H23 0.9600
C11 H25 0.9600
C11 H24 0.9600
C12 H26 0.9600
C12 H27 0.9600
C12 H28 0.9600
C13 C14 1.522(8)
C13 C16 1.524(6)
C13 C15 1.526(8)
C14 H29 0.9600
C14 H31 0.9600
C14 H30 0.9600
C15 H33 0.9600
C15 H34 0.9600
C15 H32 0.9600
C16 H35 0.9600
C16 H36 0.9600
C16 H37 0.9600
C17 C18 1.518(6)
C17 C19 1.521(7)
C17 C20 1.528(7)
C18 H38 0.9600
C18 H40 0.9600
C18 H39 0.9600
C19 H41 0.9600
C19 H42 0.9600
C19 H43 0.9600
C20 H46 0.9600
C20 H45 0.9600
C20 H44 0.9600
C21 C22 1.518(7)
C21 H49 0.9700
C21 H48 0.9700
C22 H50 0.9700
C22 H51 0.9700
C23 C26 1.519(7)
C23 C25 1.525(6)
C23 C24 1.531(7)
C24 H53 0.9600
C24 H54 0.9600
C24 H55 0.9600
C25 H57 0.9600
C25 H56 0.9600
C25 H58 0.9600
C26 H59 0.9600
C26 H61 0.9600
C26 H60 0.9600
C27 C30 1.523(8)
C27 C28 1.526(7)
C27 C29 1.531(8)
C28 H63 0.9600
C28 H65 0.9600
C28 H64 0.9600
C29 H68 0.9600
C29 H66 0.9600
C29 H67 0.9600
C30 H71 0.9600
C30 H69 0.9600
C30 H70 0.9600
C31 C32 1.514(12)
C31 H73 0.9700
C31 H75 0.9700
C32 C33 1.503(13)
C32 H76 0.9700
C32 H80 0.9700
C33 C34 1.508(9)
C33 H74 0.9700
C33 H77 0.9700
C34 H79 0.9700
C34 H78 0.9700

loop_
_geom_hbond_atom_site_label_D
_geom_hbond_atom_site_label_H
_geom_hbond_atom_site_label_A
_geom_hbond_distance_DH
_geom_hbond_distance_HA
_geom_hbond_distance_DA
_geom_hbond_angle_DHA
_geom_hbond_site_symmetry_A
N3 H3N O1 0.87(5) 2.18(6) 3.031(6) 165(5) .
N4 H4N F10 0.78(6) 2.43(6) 3.139(6) 151(6) .
N5 H5N F12 0.87(6) 2.58(6) 3.437(6) 167(5) 2_646
N6 H6N F1 0.79(6) 2.36(6) 3.119(6) 161(6) .

loop_
_geom_torsion_atom_site_label_1
_geom_torsion_atom_site_label_2
_geom_torsion_atom_site_label_3
_geom_torsion_atom_site_label_4
_geom_torsion
C17 N1 C1 C2 -179.7(4)
Cu1 N1 C1 C2 -2.9(7)
C13 N2 C2 C1 179.4(4)
Cu2 N2 C2 C1 -1.0(7)
N1 C1 C2 N2 -178.8(5)
C9 N3 C3 C4 -167.2(4)
Cu2 N3 C3 C4 -33.0(5)
C5 N4 C4 C3 178.5(4)
Cu2 N4 C4 C3 -46.4(5)
N3 C3 C4 N4 55.3(6)
C4 N4 C5 C7 67.3(6)
Cu2 N4 C5 C7 -59.6(5)
C4 N4 C5 C6 -175.6(5)
Cu2 N4 C5 C6 57.5(5)
C4 N4 C5 C8 -56.4(6)
Cu2 N4 C5 C8 176.7(4)
C3 N3 C9 C12 -174.9(4)
Cu2 N3 C9 C12 57.1(5)
C3 N3 C9 C11 65.8(5)
Cu2 N3 C9 C11 -62.2(5)
C3 N3 C9 C10 -55.8(6)
Cu2 N3 C9 C10 176.1(4)
C2 N2 C13 C14 -45.0(6)
Cu2 N2 C13 C14 135.4(4)
C2 N2 C13 C16 -164.5(5)
Cu2 N2 C13 C16 15.9(6)
C2 N2 C13 C15 77.4(5)
Cu2 N2 C13 C15 -102.3(4)
C1 N1 C17 C18 -55.8(6)
Cu1 N1 C17 C18 127.2(4)
C1 N1 C17 C19 66.6(5)
Cu1 N1 C17 C19 -110.4(4)
C1 N1 C17 C20 -176.5(4)
Cu1 N1 C17 C20 6.5(5)
C27 N5 C21 C22 -167.5(4)
Cu1 N5 C21 C22 -38.0(4)
C23 N6 C22 C21 -176.6(4)
Cu1 N6 C22 C21 -42.9(4)
N5 C21 C22 N6 57.2(5)
C22 N6 C23 C26 -176.6(4)
Cu1 N6 C23 C26 57.3(5)
C22 N6 C23 C25 64.6(5)
Cu1 N6 C23 C25 -61.5(4)
C22 N6 C23 C24 -57.2(6)
Cu1 N6 C23 C24 176.8(3)
C21 N5 C27 C30 -168.7(4)
Cu1 N5 C27 C30 68.4(5)
C21 N5 C27 C28 73.5(5)
Cu1 N5 C27 C28 -49.4(5)
C21 N5 C27 C29 -49.0(6)
Cu1 N5 C27 C29 -171.9(4)
C34 O1 C31 C32 -13.0(7)
O1 C31 C32 C33 31.6(7)
C31 C32 C33 C34 -37.1(7)
C31 O1 C34 C33 -10.9(7)
C32 C33 C34 O1 30.1(7)

loop_
_publcif_info_exptl_table_extra_item
sin_theta_over_lambda_max
